data_7212217
loop_
_publ_author_name
'Li, Shaoguang'
'Wu, Biao'
'Hao, Yongjing'
'Liu, Yanyan'
'Yang, Xiao-Juan'

_publ_section_title
;
 1D \\rightarrow 1D Two-fold parallel interpenetrated coordination
 polymers with a bis(pyridylurea) ligand
;
_journal_issue 7
_journal_name_full CrystEngComm
_journal_page_first 2001
_journal_paper_doi 10.1039/b922566h
_journal_volume 12
_journal_year 2010
_chemical_formula_sum 'C30 H52 Cl2 Co N12 O12'
_chemical_formula_weight 902.67
_chemical_name_systematic
;
?
;
_space_group_IT_number 72
_symmetry_cell_setting orthorhombic
_symmetry_space_group_name_Hall '-I 2 2c'
_symmetry_space_group_name_H-M 'I b a m'
_atom_sites_solution_hydrogens geom
_atom_sites_solution_primary direct
_atom_sites_solution_secondary difmap
_audit_creation_method SHELXL-97
_cell_angle_alpha 90.00
_cell_angle_beta 90.00
_cell_angle_gamma 90.00
_cell_formula_units_Z 4
_cell_length_a 14.128(8)
_cell_length_b 16.005(10)
_cell_length_c 18.140(11)
_cell_measurement_temperature 173(2)
_cell_volume 4102(4)
_computing_cell_refinement 'Bruker SMART'
_computing_data_collection 'Bruker SMART APEX II'
_computing_data_reduction 'Bruker SAINT'
_computing_structure_refinement 'SHELXL-97 (Sheldrick, 1997)'
_computing_structure_solution 'SHELXS-97 (Sheldrick, 1990)'
_diffrn_ambient_temperature 173(2)
_diffrn_measured_fraction_theta_full 0.999
_diffrn_measured_fraction_theta_max 0.999
_diffrn_measurement_device_type 'Bruker APEX II area detector'
_diffrn_measurement_method '\w scans'
_diffrn_radiation_monochromator graphite
_diffrn_radiation_source 'fine-focus sealed tube'
_diffrn_radiation_type MoK\a
_diffrn_radiation_wavelength 0.71073
_diffrn_reflns_av_R_equivalents 0.0647
_diffrn_reflns_av_sigmaI/netI 0.0431
_diffrn_reflns_limit_h_max 16
_diffrn_reflns_limit_h_min -16
_diffrn_reflns_limit_k_max 18
_diffrn_reflns_limit_k_min -18
_diffrn_reflns_limit_l_max 19
_diffrn_reflns_limit_l_min -21
_diffrn_reflns_number 12853
_diffrn_reflns_theta_full 24.73
_diffrn_reflns_theta_max 24.73
_diffrn_reflns_theta_min 1.92
_exptl_absorpt_coefficient_mu 0.621
_exptl_absorpt_correction_T_max 0.8453
_exptl_absorpt_correction_T_min 0.8260
_exptl_absorpt_correction_type multi-scan
_exptl_absorpt_process_details SADABS
_exptl_crystal_colour pink
_exptl_crystal_density_diffrn 1.462
_exptl_crystal_density_method 'not measured'
_exptl_crystal_description Block
_exptl_crystal_F_000 1892
_exptl_crystal_size_max 0.32
_exptl_crystal_size_mid 0.31
_exptl_crystal_size_min 0.28
_refine_diff_density_max 0.495
_refine_diff_density_min -0.601
_refine_diff_density_rms 0.087
_refine_ls_extinction_method none
_refine_ls_goodness_of_fit_ref 1.086
_refine_ls_hydrogen_treatment mixed
_refine_ls_matrix_type full
_refine_ls_number_parameters 147
_refine_ls_number_reflns 1830
_refine_ls_number_restraints 7
_refine_ls_restrained_S_all 1.087
_refine_ls_R_factor_all 0.0925
_refine_ls_R_factor_gt 0.0699
_refine_ls_shift/su_max 0.001
_refine_ls_shift/su_mean 0.000
_refine_ls_structure_factor_coef Fsqd
_refine_ls_weighting_details 'calc w=1/[\s^2^(Fo^2^)+(0.0919P)^2^+17.4993P] where P=(Fo^2^+2Fc^2^)/3'
_refine_ls_weighting_scheme calc
_refine_ls_wR_factor_gt 0.1779
_refine_ls_wR_factor_ref 0.1941
_reflns_number_gt 1388
_reflns_number_total 1830
_reflns_threshold_expression >2sigma(I)
_cod_data_source_file b922566h.txt
_cod_data_source_block CoL2Cl2
_cod_depositor_comments
;
The following automatic conversions were performed:

'_exptl_absorpt_correction_type' value 'Multi-scan' changed to
'multi-scan' according to
/home/saulius/struct/CIF-dictionaries/cif_core.dic dictionary named
'cif_core.dic' version 2.4.2 from 2011-04-26.

Automatic conversion script
Id: cif_fix_values 1891 2012-01-12 08:04:46Z andrius 
;
_cod_original_sg_symbol_H-M Ibam
_cod_database_code 7212217

loop_
_symmetry_equiv_pos_as_xyz
'x, y, z'
'-x, -y, z'
'-x+1/2, y+1/2, -z'
'x+1/2, -y+1/2, -z'
'x+1/2, y+1/2, z+1/2'
'-x+1/2, -y+1/2, z+1/2'
'-x+1, y+1, -z+1/2'
'x+1, -y+1, -z+1/2'
'-x, -y, -z'
'x, y, -z'
'x-1/2, -y-1/2, z'
'-x-1/2, y-1/2, z'
'-x+1/2, -y+1/2, -z+1/2'
'x+1/2, y+1/2, -z+1/2'
'x, -y, z+1/2'
'-x, y, z+1/2'

loop_
_atom_site_label
_atom_site_type_symbol
_atom_site_fract_x
_atom_site_fract_y
_atom_site_fract_z
_atom_site_U_iso_or_equiv
_atom_site_adp_type
_atom_site_occupancy
_atom_site_symmetry_multiplicity
_atom_site_calc_flag
_atom_site_refinement_flags
Co Co 0.0000 0.0000 1.0000 0.0273(4) Uani 1 4 d S
Cl Cl 0.5000 0.1435(2) 0.7500 0.0894(9) Uani 1 2 d S
O1 O -0.0754(3) 0.1156(3) 1.0000 0.0597(15) Uani 1 2 d SD
H1A H -0.0679 0.1365 1.0409 0.080 Uiso 1 1 d RD
O2 O 0.1652(3) 0.1730(4) 0.6522(3) 0.0975(19) Uani 1 1 d .
O3 O 0.0518(7) 0.2656(6) 0.5565(5) 0.087(3) Uani 0.50 1 d PD
H301 H 0.0012 0.2778 0.5766 0.080 Uiso 0.50 1 d PRD
H302 H 0.0982 0.2567 0.5839 0.080 Uiso 0.50 1 d PRD
O4 O 0.0880(14) 0.4286(10) 0.5000 0.195(6) Uani 1 2 d SD
H401 H 0.070(4) 0.445(4) 0.545(2) 0.080 Uiso 1 1 d D
O5 O 0.0000 0.5000 0.6273(5) 0.124(3) Uani 1 2 d SD
H501 H 0.004(6) 0.545(3) 0.654(4) 0.080 Uiso 1 1 d D
N1 N 0.0931(2) 0.0426(3) 0.9110(2) 0.0397(10) Uani 1 1 d .
N2 N 0.2698(3) 0.1326(4) 0.7420(3) 0.0698(16) Uani 1 1 d .
H2A H 0.3292 0.1286 0.7518 0.084 Uiso 1 1 calc R
N3 N 0.3222(3) 0.1920(3) 0.6360(3) 0.0637(14) Uani 1 1 d .
H3 H 0.3777 0.1808 0.6527 0.076 Uiso 1 1 calc R
C1 C 0.0588(3) 0.0902(3) 0.8556(3) 0.0434(12) Uani 1 1 d .
H1 H -0.0054 0.1030 0.8563 0.052 Uiso 1 1 calc R
C2 C 0.1116(3) 0.1208(3) 0.7988(3) 0.0489(14) Uani 1 1 d .
H2 H 0.0835 0.1533 0.7624 0.059 Uiso 1 1 calc R
C3 C 0.2078(3) 0.1029(4) 0.7958(3) 0.0558(15) Uani 1 1 d .
C4 C 0.2442(4) 0.0545(4) 0.8517(3) 0.0666(18) Uani 1 1 d .
H4 H 0.3085 0.0420 0.8526 0.080 Uiso 1 1 calc R
C5 C 0.1861(3) 0.0248(4) 0.9061(3) 0.0574(16) Uani 1 1 d .
H5 H 0.2124 -0.0098 0.9419 0.069 Uiso 1 1 calc R
C6 C 0.2466(4) 0.1675(4) 0.6752(3) 0.0667(18) Uani 1 1 d .
C7 C 0.3143(4) 0.2365(3) 0.5667(3) 0.0541(14) Uani 1 1 d .
H7A H 0.3648 0.2775 0.5641 0.065 Uiso 1 1 calc R
H7B H 0.2547 0.2665 0.5662 0.065 Uiso 1 1 calc R
C8 C 0.3191(5) 0.1829(5) 0.5000 0.0502(18) Uani 1 2 d S
H8A H 0.2667 0.1437 0.5000 0.060 Uiso 1 2 calc SR
H8B H 0.3777 0.1513 0.5000 0.060 Uiso 1 2 calc SR

loop_
_atom_site_aniso_label
_atom_site_aniso_U_11
_atom_site_aniso_U_22
_atom_site_aniso_U_33
_atom_site_aniso_U_23
_atom_site_aniso_U_13
_atom_site_aniso_U_12
Co 0.0219(6) 0.0361(6) 0.0240(6) 0.000 0.000 -0.0021(5)
Cl 0.0420(11) 0.145(2) 0.0809(17) 0.000 -0.0081(12) 0.000
O1 0.042(3) 0.049(3) 0.088(4) 0.000 0.000 0.007(2)
O2 0.041(2) 0.183(5) 0.068(3) 0.073(3) 0.000(2) -0.002(3)
O3 0.082(6) 0.101(7) 0.078(7) -0.009(6) -0.004(5) 0.016(5)
O4 0.271(16) 0.209(13) 0.105(9) 0.000 0.000 0.045(12)
O5 0.140(8) 0.157(9) 0.076(6) 0.000 0.000 0.001(8)
N1 0.0264(18) 0.058(2) 0.034(2) 0.011(2) 0.0008(17) -0.0054(18)
N2 0.030(2) 0.129(4) 0.050(3) 0.044(3) 0.002(2) -0.011(3)
N3 0.045(3) 0.098(4) 0.049(3) 0.027(3) 0.005(2) -0.012(2)
C1 0.027(2) 0.063(3) 0.040(3) 0.013(2) -0.001(2) -0.006(2)
C2 0.031(3) 0.074(4) 0.042(3) 0.022(3) -0.010(2) -0.007(2)
C3 0.034(3) 0.090(4) 0.043(3) 0.026(3) -0.001(2) -0.011(3)
C4 0.027(2) 0.118(5) 0.055(4) 0.036(4) 0.001(3) 0.001(3)
C5 0.033(3) 0.091(4) 0.049(3) 0.034(3) -0.002(2) 0.002(3)
C6 0.043(3) 0.107(5) 0.050(3) 0.035(3) 0.002(3) -0.014(3)
C7 0.066(3) 0.060(3) 0.036(3) 0.011(3) 0.008(3) -0.011(3)
C8 0.048(4) 0.045(4) 0.058(5) 0.000 0.000 -0.011(3)

loop_
_atom_type_symbol
_atom_type_description
_atom_type_scat_dispersion_real
_atom_type_scat_dispersion_imag
_atom_type_scat_source
C C 0.0033 0.0016 'International Tables Vol C Tables 4.2.6.8 and 6.1.1.4'
H H 0.0000 0.0000 'International Tables Vol C Tables 4.2.6.8 and 6.1.1.4'
N N 0.0061 0.0033 'International Tables Vol C Tables 4.2.6.8 and 6.1.1.4'
O O 0.0106 0.0060 'International Tables Vol C Tables 4.2.6.8 and 6.1.1.4'
Cl Cl 0.1484 0.1585 'International Tables Vol C Tables 4.2.6.8 and 6.1.1.4'
Co Co 0.3494 0.9721 'International Tables Vol C Tables 4.2.6.8 and 6.1.1.4'

loop_
_geom_angle_atom_site_label_1
_geom_angle_atom_site_label_2
_geom_angle_atom_site_label_3
_geom_angle
_geom_angle_site_symmetry_1
_geom_angle_site_symmetry_3
O1 Co O1 180.000(1) . 9_557
O1 Co N1 88.28(14) . 2
O1 Co N1 91.72(14) 9_557 2
O1 Co N1 91.72(14) . 10_557
O1 Co N1 88.28(14) 9_557 10_557
N1 Co N1 180.000(1) 2 10_557
O1 Co N1 88.28(14) . 9_557
O1 Co N1 91.72(14) 9_557 9_557
N1 Co N1 94.9(2) 2 9_557
N1 Co N1 85.1(2) 10_557 9_557
O1 Co N1 91.72(14) . .
O1 Co N1 88.28(14) 9_557 .
N1 Co N1 85.1(2) 2 .
N1 Co N1 94.9(2) 10_557 .
N1 Co N1 180.000(1) 9_557 .
Co O1 H1A 106.8 . .
H301 O3 H302 117.1 . .
C5 N1 C1 114.9(4) . .
C5 N1 Co 124.6(3) . .
C1 N1 Co 120.5(3) . .
C6 N2 C3 127.3(5) . .
C6 N2 H2A 116.4 . .
C3 N2 H2A 116.4 . .
C6 N3 C7 122.9(5) . .
C6 N3 H3 118.6 . .
C7 N3 H3 118.6 . .
N1 C1 C2 124.6(4) . .
N1 C1 H1 117.7 . .
C2 C1 H1 117.7 . .
C1 C2 C3 119.5(5) . .
C1 C2 H2 120.3 . .
C3 C2 H2 120.3 . .
C4 C3 C2 116.8(5) . .
C4 C3 N2 118.2(5) . .
C2 C3 N2 124.9(5) . .
C5 C4 C3 120.2(5) . .
C5 C4 H4 119.9 . .
C3 C4 H4 119.9 . .
N1 C5 C4 124.0(5) . .
N1 C5 H5 118.0 . .
C4 C5 H5 118.0 . .
O2 C6 N3 123.0(5) . .
O2 C6 N2 123.6(5) . .
N3 C6 N2 113.4(5) . .
N3 C7 C8 114.8(5) . .
N3 C7 H7A 108.6 . .
C8 C7 H7A 108.6 . .
N3 C7 H7B 108.6 . .
C8 C7 H7B 108.6 . .
H7A C7 H7B 107.5 . .
C7 C8 C7 109.2(6) . 10_556
C7 C8 H8A 109.8 . .
C7 C8 H8A 109.8 10_556 .
C7 C8 H8B 109.8 . .
C7 C8 H8B 109.8 10_556 .
H8A C8 H8B 108.3 . .

loop_
_geom_bond_atom_site_label_1
_geom_bond_atom_site_label_2
_geom_bond_distance
_geom_bond_site_symmetry_2
Co O1 2.135(5) .
Co O1 2.135(5) 9_557
Co N1 2.191(4) 2
Co N1 2.191(4) 10_557
Co N1 2.191(4) 9_557
Co N1 2.191(4) .
O1 H1A 0.8210 .
O2 C6 1.226(7) .
O3 H301 0.8260 .
O3 H302 0.8354 .
O4 H401 0.891(17) .
O5 H501 0.87(2) .
N1 C5 1.348(6) .
N1 C1 1.351(6) .
N2 C6 1.374(7) .
N2 C3 1.393(6) .
N2 H2A 0.8600 .
N3 C6 1.342(7) .
N3 C7 1.448(6) .
N3 H3 0.8600 .
C1 C2 1.363(7) .
C1 H1 0.9300 .
C2 C3 1.391(7) .
C2 H2 0.9300 .
C3 C4 1.376(7) .
C4 C5 1.369(7) .
C4 H4 0.9300 .
C5 H5 0.9300 .
C7 C8 1.485(7) .
C7 H7A 0.9700 .
C7 H7B 0.9700 .
C8 C7 1.485(7) 10_556
C8 H8A 0.9700 .
C8 H8B 0.9700 .

loop_
_geom_hbond_atom_site_label_D
_geom_hbond_atom_site_label_H
_geom_hbond_atom_site_label_A
_geom_hbond_distance_DH
_geom_hbond_distance_HA
_geom_hbond_distance_DA
_geom_hbond_angle_DHA
_geom_hbond_site_symmetry_A
O1 H1A O3 0.82 2.10 2.631(10) 122.5 16
O5 H501 Cl 0.87(2) 2.35(3) 3.198(7) 165(7) 14_456
O4 H401 O5 0.891(17) 1.997(17) 2.861(13) 163(6) .
O3 H302 O2 0.84 2.06 2.789(10) 146.3 .
N3 H3 Cl 0.86 2.54 3.346(5) 156.1 .
N2 H2A Cl 0.86 2.43 3.261(5) 164.0 .
C2 H2 O2 0.93 2.33 2.889(7) 118.2 .

loop_
_geom_torsion_atom_site_label_1
_geom_torsion_atom_site_label_2
_geom_torsion_atom_site_label_3
_geom_torsion_atom_site_label_4
_geom_torsion
_geom_torsion_site_symmetry_1
_geom_torsion_site_symmetry_4
O1 Co N1 C5 142.6(5) . .
O1 Co N1 C5 -37.4(5) 9_557 .
N1 Co N1 C5 -129.3(5) 2 .
N1 Co N1 C5 50.7(5) 10_557 .
N1 Co N1 C5 15.6(5) 9_557 .
O1 Co N1 C1 -37.5(4) . .
O1 Co N1 C1 142.5(4) 9_557 .
N1 Co N1 C1 50.6(3) 2 .
N1 Co N1 C1 -129.4(3) 10_557 .
N1 Co N1 C1 -164.6(5) 9_557 .
C5 N1 C1 C2 -1.3(8) . .
Co N1 C1 C2 178.8(4) . .
N1 C1 C2 C3 0.1(9) . .
C1 C2 C3 C4 -0.1(9) . .
C1 C2 C3 N2 -177.8(6) . .
C6 N2 C3 C4 166.5(7) . .
C6 N2 C3 C2 -15.8(11) . .
C2 C3 C4 C5 1.4(10) . .
N2 C3 C4 C5 179.3(6) . .
C1 N1 C5 C4 2.7(9) . .
Co N1 C5 C4 -177.4(5) . .
C3 C4 C5 N1 -2.9(11) . .
C7 N3 C6 O2 7.7(11) . .
C7 N3 C6 N2 -174.8(6) . .
C3 N2 C6 O2 -4.1(12) . .
C3 N2 C6 N3 178.5(6) . .
C6 N3 C7 C8 -95.4(8) . .
N3 C7 C8 C7 -177.6(4) . 10_556
